data_4125679
loop_
_publ_author_name
'Chen, Zhijie'
'Weseli\'nski, \/Lukasz J'
'Adil, Karim'
'Belmabkhout, Youssef'
'Shkurenko, Aleksander'
'Jiang, Hao'
'Bhatt, Prashant M.'
'Guillerm, Vincent'
'Dauzon, Emilie'
'Xue, Dong-Xu'
'O'Keeffe, Michael'
'Eddaoudi, Mohamed'

_publ_section_title
;
 Applying the Power of Reticular Chemistry to Finding the Missing alb-MOF
 Platform Based on the (6,12)-Coordinated Edge-Transitive Net.
;
_journal_issue 8
_journal_name_full 'Journal of the American Chemical Society'
_journal_page_first 3265
_journal_page_last 3274
_journal_paper_doi 10.1021/jacs.7b00219
_journal_volume 139
_journal_year 2017
_chemical_formula_moiety 'C132 H90 Cu6 O36'
_chemical_formula_sum 'C132 H90 Cu6 O36'
_chemical_formula_weight 2633.27
_space_group_crystal_system hexagonal
_space_group_IT_number 192
_space_group_name_Hall '-P 6 2c'
_space_group_name_H-M_alt 'P 6/m c c'
_symmetry_space_group_name_Hall '-P 6 2c'
_symmetry_space_group_name_H-M 'P 6/m c c'
_atom_sites_solution_hydrogens geom
_atom_sites_solution_primary direct
_atom_sites_solution_secondary difmap
_audit_creation_method SHELXL-2014/7
_cell_angle_alpha 90
_cell_angle_beta 90
_cell_angle_gamma 120
_cell_formula_units_Z 2
_cell_length_a 24.0888(8)
_cell_length_b 24.0888(8)
_cell_length_c 23.9689(9)
_cell_measurement_reflns_used 9810
_cell_measurement_temperature 100(2)
_cell_measurement_theta_max 40.74
_cell_measurement_theta_min 2.81
_cell_volume 12045.1(7)
_computing_cell_refinement 'SAINT v8.34A (Bruker, 2013)'
_computing_data_collection 'Bruker APEX2 v2009.3-0 (Bruker AXS Inc., 2009)'
_computing_data_reduction 'SAINT v8.34A (Bruker, 2013)'
_computing_molecular_graphics 'DIAMOND (Crystal Impact GbR, 2009'
_computing_publication_material 'PublCIF. Westrip, S. P. (2010). J. Appl. Cryst. 43, 920-925.'
_computing_structure_refinement 'SHELXL-2014/7 (Sheldrick, 2014)'
_computing_structure_solution 'ShelXS (Sheldrick, 2008)'
_diffrn_ambient_temperature 100.0(1)
_diffrn_detector_area_resol_mean 8.3
_diffrn_measured_fraction_theta_full 0.996
_diffrn_measured_fraction_theta_max 0.996
_diffrn_measurement_device_type 'Bruker X8 PROSPECTOR APEX2 CCD'
_diffrn_measurement_method '\f and \w scans'
_diffrn_radiation_monochromator mirrors
_diffrn_radiation_type CuK\a
_diffrn_radiation_wavelength 1.54178
_diffrn_reflns_av_R_equivalents 0.0830
_diffrn_reflns_av_unetI/netI 0.0162
_diffrn_reflns_Laue_measured_fraction_full 0.996
_diffrn_reflns_Laue_measured_fraction_max 0.996
_diffrn_reflns_limit_h_max 19
_diffrn_reflns_limit_h_min -19
_diffrn_reflns_limit_k_max 19
_diffrn_reflns_limit_k_min -19
_diffrn_reflns_limit_l_max 19
_diffrn_reflns_limit_l_min -19
_diffrn_reflns_number 104726
_diffrn_reflns_point_group_measured_fraction_full 0.996
_diffrn_reflns_point_group_measured_fraction_max 0.996
_diffrn_reflns_theta_full 38.063
_diffrn_reflns_theta_max 38.063
_diffrn_reflns_theta_min 2.118
_diffrn_source 'Incoatec I\ms'
_exptl_absorpt_coefficient_mu 0.925
_exptl_absorpt_correction_T_max 0.1054
_exptl_absorpt_correction_T_min 0.0472
_exptl_absorpt_correction_type multi-scan
_exptl_absorpt_process_details
;
SADABS-2014/5 (Bruker,2014/5) was used for absorption correction.
wR2(int) was 0.1154 before and 0.0842 after correction.
The Ratio of minimum to maximum transmission is 0.4478.
The \l/2 correction factor is 0.00150.
;
_exptl_crystal_colour 'light blue'
_exptl_crystal_density_diffrn 0.726
_exptl_crystal_description irregular
_exptl_crystal_F_000 2688
_exptl_crystal_size_max 0.250
_exptl_crystal_size_mid 0.200
_exptl_crystal_size_min 0.150
_refine_diff_density_max 0.618
_refine_diff_density_min -0.410
_refine_diff_density_rms 0.104
_refine_ls_extinction_method none
_refine_ls_goodness_of_fit_ref 2.837
_refine_ls_hydrogen_treatment constr
_refine_ls_matrix_type full
_refine_ls_number_parameters 184
_refine_ls_number_reflns 1131
_refine_ls_number_restraints 162
_refine_ls_restrained_S_all 2.679
_refine_ls_R_factor_all 0.2214
_refine_ls_R_factor_gt 0.1845
_refine_ls_shift/su_max 0.000
_refine_ls_shift/su_mean 0.000
_refine_ls_structure_factor_coef Fsqd
_refine_ls_weighting_details 'w=1/[\s^2^(Fo^2^)+(0.2000P)^2^] where P=(Fo^2^+2Fc^2^)/3'
_refine_ls_weighting_scheme calc
_refine_ls_wR_factor_gt 0.5151
_refine_ls_wR_factor_ref 0.5606
_reflns_Friedel_coverage 0.000
_reflns_number_gt 800
_reflns_number_total 1131
_reflns_threshold_expression 'I > 2\s(I)'
_cod_data_source_file ja7b00219_si_009.cif
_cod_data_source_block shelx
_cod_original_cell_volume 12045.1(9)
_cod_database_code 4125679
_shelx_shelxl_version_number 2014/7
_shelx_space_group_comment
;
The symmetry employed for this shelxl refinement is uniquely defined
by the following loop, which should always be used as a source of
symmetry information in preference to the above space-group names.
They are only intended as comments.
;
_shelx_estimated_absorpt_t_min 0.802
_shelx_estimated_absorpt_t_max 0.874
_platon_squeeze_void_probe_radius 1.20

loop_
_space_group_symop_operation_xyz
'x, y, z'
'x-y, x, z'
'-y, x-y, z'
'-x, -y, z'
'-x+y, -x, z'
'y, -x+y, z'
'x-y, -y, -z+1/2'
'-x, -x+y, -z+1/2'
'y, x, -z+1/2'
'-y, -x, -z+1/2'
'-x+y, y, -z+1/2'
'x, x-y, -z+1/2'
'-x, -y, -z'
'-x+y, -x, -z'
'y, -x+y, -z'
'x, y, -z'
'x-y, x, -z'
'-y, x-y, -z'
'-x+y, y, z-1/2'
'x, x-y, z-1/2'
'-y, -x, z-1/2'
'y, x, z-1/2'
'x-y, -y, z-1/2'
'-x, -x+y, z-1/2'

loop_
_atom_site_label
_atom_site_type_symbol
_atom_site_fract_x
_atom_site_fract_y
_atom_site_fract_z
_atom_site_U_iso_or_equiv
_atom_site_adp_type
_atom_site_occupancy
_atom_site_site_symmetry_order
_atom_site_calc_flag
_atom_site_refinement_flags_posn
_atom_site_refinement_flags_adp
_atom_site_refinement_flags_occupancy
_atom_site_disorder_assembly
_atom_site_disorder_group
Cu1 Cu 0.4492(2) 0.5065(2) 0.5000 0.212(3) Uani 1 2 d S T P . .
O1 O 0.4193(8) 0.4420(8) 0.4435(6) 0.237(6) Uani 1 1 d D . . . .
O2 O 0.5032(8) 0.4284(7) 0.4417(7) 0.253(8) Uani 1 1 d D . . . .
O3 O 0.1558(8) 0.070(2) 0.264(2) 0.26(2) Uani 0.5 1 d D . P A -1
O1W O 0.3612(9) 0.5221(10) 0.5000 0.290(11) Uani 1 2 d S T P . .
C1 C 0.4454(14) 0.4098(18) 0.436(3) 0.248(12) Uani 0.5 1 d D U P A -1
C2 C 0.4148(10) 0.3533(14) 0.3969(14) 0.244(10) Uani 0.5 1 d DG U P A -1
C3 C 0.3530(9) 0.3315(14) 0.3773(15) 0.274(15) Uani 0.5 1 d DG U P A -1
H3 H 0.3306 0.3531 0.3876 0.328 Uiso 0.5 1 calc R U P A -1
C4 C 0.3240(8) 0.2782(13) 0.3426(13) 0.268(15) Uani 0.5 1 d DG U P A -1
H4 H 0.2817 0.2633 0.3292 0.322 Uiso 0.5 1 calc R U P A -1
C5 C 0.3568(9) 0.2467(12) 0.3275(12) 0.246(11) Uani 0.5 1 d DG U P A -1
C6 C 0.4186(9) 0.2685(13) 0.3470(15) 0.246(13) Uani 0.5 1 d DG U P A -1
H6 H 0.4410 0.2470 0.3367 0.295 Uiso 0.5 1 calc R U P A -1
C7 C 0.4476(9) 0.3218(14) 0.3818(15) 0.253(13) Uani 0.5 1 d DG U P A -1
H7 H 0.4899 0.3367 0.3952 0.303 Uiso 0.5 1 calc R U P A -1
C8 C 0.4529(15) 0.0305(13) 0.0780(19) 0.248(12) Uani 0.5 1 d D U P . .
C9 C 0.4219(10) 0.0482(9) 0.1238(11) 0.244(10) Uani 0.5 1 d DG U P A -1
C10 C 0.3623(10) 0.0027(9) 0.1444(13) 0.232(13) Uani 0.5 1 d DG U P A -1
H10 H 0.3433 -0.0407 0.1325 0.278 Uiso 0.5 1 calc R U P A -1
C11 C 0.3304(10) 0.0206(11) 0.1823(13) 0.238(13) Uani 0.5 1 d DG U P A -1
H11 H 0.2897 -0.0105 0.1964 0.286 Uiso 0.5 1 calc R U P A -1
C12 C 0.3582(10) 0.0840(12) 0.1997(12) 0.246(11) Uani 0.5 1 d DG U P A -1
C13 C 0.4178(10) 0.1295(10) 0.1792(13) 0.230(14) Uani 0.5 1 d DG U P A -1
H13 H 0.4368 0.1728 0.1911 0.276 Uiso 0.5 1 calc R U P A -1
C14 C 0.4497(9) 0.1116(9) 0.1412(12) 0.233(14) Uani 0.5 1 d DG U P A -1
H14 H 0.4904 0.1427 0.1272 0.280 Uiso 0.5 1 calc R U P A -1
C15 C 0.3233(10) 0.1856(10) 0.2949(11) 0.243(13) Uani 0.5 1 d DG U P A -1
C16 C 0.3542(7) 0.1608(14) 0.2633(12) 0.255(15) Uani 0.5 1 d G U P A -1
H16 H 0.3997 0.1816 0.2632 0.306 Uiso 0.5 1 calc R U P A -1
C17 C 0.3187(12) 0.1057(14) 0.2318(11) 0.250(14) Uani 0.5 1 d DG U P A -1
C18 C 0.2521(12) 0.0752(11) 0.2319(11) 0.242(15) Uani 0.5 1 d DG U P A -1
H18 H 0.2278 0.0375 0.2104 0.291 Uiso 0.5 1 calc R U P A -1
C19 C 0.2212(7) 0.1000(13) 0.2635(13) 0.235(15) Uani 0.5 1 d DG U P A -1
C20 C 0.2567(10) 0.1552(12) 0.2950(11) 0.235(14) Uani 0.5 1 d DG U P A -1
H20 H 0.2356 0.1721 0.3166 0.282 Uiso 0.5 1 calc R U P A -1
C21 C 0.1304(14) 0.1005(16) 0.298(3) 0.32(3) Uani 0.5 1 d D U P A -1
H21A H 0.1264 0.1344 0.2787 0.379 Uiso 0.5 1 calc R U P A -1
H21B H 0.1554 0.1178 0.3332 0.379 Uiso 0.5 1 calc R U P A -1
C22 C 0.0659(6) 0.041(2) 0.309(3) 0.31(3) Uani 0.5 1 d D U P . .

loop_
_atom_site_aniso_label
_atom_site_aniso_U_11
_atom_site_aniso_U_22
_atom_site_aniso_U_33
_atom_site_aniso_U_23
_atom_site_aniso_U_13
_atom_site_aniso_U_12
Cu1 0.253(6) 0.191(4) 0.189(5) 0.000 0.000 0.109(4)
O1 0.262(14) 0.265(15) 0.210(12) -0.025(11) 0.006(11) 0.150(12)
O2 0.294(18) 0.202(12) 0.258(16) -0.015(12) 0.030(13) 0.120(12)
O3 0.161(16) 0.28(4) 0.26(6) -0.02(4) -0.01(2) 0.06(3)
O1W 0.171(14) 0.216(17) 0.46(3) 0.000 0.000 0.079(13)
C1 0.245(19) 0.26(2) 0.22(2) -0.033(19) 0.01(2) 0.11(2)
C2 0.237(14) 0.26(2) 0.23(2) -0.040(16) 0.011(16) 0.120(16)
C3 0.259(19) 0.27(2) 0.24(2) -0.05(2) 0.01(2) 0.096(19)
C4 0.266(19) 0.26(2) 0.24(3) -0.05(2) 0.01(2) 0.098(19)
C5 0.243(14) 0.257(19) 0.23(2) -0.047(16) 0.017(14) 0.119(14)
C6 0.235(18) 0.26(2) 0.23(3) -0.05(2) -0.001(19) 0.122(19)
C7 0.238(18) 0.27(2) 0.24(2) -0.05(2) -0.01(2) 0.119(19)
C8 0.245(19) 0.26(2) 0.22(2) -0.033(19) 0.01(2) 0.11(2)
C9 0.237(14) 0.26(2) 0.23(2) -0.040(16) 0.011(16) 0.120(16)
C10 0.232(18) 0.25(2) 0.23(2) -0.03(2) 0.014(19) 0.131(18)
C11 0.241(18) 0.25(2) 0.22(2) -0.04(2) 0.018(18) 0.123(17)
C12 0.243(14) 0.257(19) 0.23(2) -0.047(16) 0.017(14) 0.119(14)
C13 0.230(19) 0.25(2) 0.21(3) -0.024(19) 0.009(18) 0.124(17)
C14 0.230(18) 0.25(2) 0.22(2) -0.02(2) 0.008(19) 0.121(19)
C15 0.236(17) 0.25(2) 0.25(2) -0.054(19) 0.020(18) 0.125(17)
C16 0.247(19) 0.25(3) 0.26(3) -0.05(2) 0.02(2) 0.117(19)
C17 0.241(17) 0.25(2) 0.25(2) -0.049(19) 0.024(19) 0.115(17)
C18 0.22(2) 0.24(2) 0.26(3) -0.04(2) 0.03(2) 0.109(19)
C19 0.22(2) 0.22(3) 0.27(3) -0.03(2) 0.03(2) 0.12(2)
C20 0.223(19) 0.23(2) 0.26(3) -0.05(2) 0.02(2) 0.12(2)
C21 0.19(3) 0.41(9) 0.42(4) -0.08(5) 0.02(4) 0.20(5)
C22 0.18(3) 0.40(9) 0.42(4) -0.07(5) 0.00(4) 0.20(5)

loop_
_atom_type_symbol
_atom_type_description
_atom_type_scat_dispersion_real
_atom_type_scat_dispersion_imag
_atom_type_scat_source
C C 0.0181 0.0091 'International Tables Vol C Tables 4.2.6.8 and 6.1.1.4'
H H 0.0000 0.0000 'International Tables Vol C Tables 4.2.6.8 and 6.1.1.4'
Cu Cu -1.9646 0.5888 'International Tables Vol C Tables 4.2.6.8 and 6.1.1.4'
O O 0.0492 0.0322 'International Tables Vol C Tables 4.2.6.8 and 6.1.1.4'

loop_
_geom_angle_atom_site_label_1
_geom_angle_atom_site_label_2
_geom_angle_atom_site_label_3
_geom_angle
_geom_angle_site_symmetry_1
_geom_angle_site_symmetry_3
O1 Cu1 O1 90.4(9) . 16_556
O1 Cu1 O2 167.8(6) . 13_666
O1 Cu1 O2 88.7(7) 16_556 13_666
O1 Cu1 O2 88.7(7) . 4_665
O1 Cu1 O2 167.8(6) 16_556 4_665
O2 Cu1 O2 89.6(10) 13_666 4_665
O1 Cu1 O1W 97.3(6) . .
O1 Cu1 O1W 97.3(6) 16_556 .
O2 Cu1 O1W 94.8(6) 13_666 .
O2 Cu1 O1W 94.8(6) 4_665 .
O1 Cu1 Cu1 84.2(5) . 13_666
O1 Cu1 Cu1 84.2(5) 16_556 13_666
O2 Cu1 Cu1 83.7(5) 13_666 13_666
O2 Cu1 Cu1 83.7(5) 4_665 13_666
O1W Cu1 Cu1 177.9(6) . 13_666
C1 O1 C8 20(6) . 12
C1 O1 Cu1 121.1(18) . .
C8 O1 Cu1 123.7(15) 12 .
C1 O2 C8 20(6) . 12
C1 O2 Cu1 118.0(18) . 13_666
C8 O2 Cu1 120.4(13) 12 13_666
C19 O3 C21 114.1(17) . .
O1 C1 O2 126(2) . .
O1 C1 C2 119.4(18) . .
O2 C1 C2 110.8(18) . .
C3 C2 C7 120.0 . .
C3 C2 C1 120.0(4) . .
C7 C2 C1 120.0(4) . .
C2 C3 C4 120.0 . .
C2 C3 H3 120.0 . .
C4 C3 H3 120.0 . .
C5 C4 C3 120.0 . .
C5 C4 H4 120.0 . .
C3 C4 H4 120.0 . .
C4 C5 C6 120.0 . .
C4 C5 C15 119.9(4) . .
C6 C5 C15 119.8(4) . .
C7 C6 C5 120.0 . .
C7 C6 H6 120.0 . .
C5 C6 H6 120.0 . .
C6 C7 C2 120.0 . .
C6 C7 H7 120.0 . .
C2 C7 H7 120.0 . .
O1 C8 O2 126(2) 12 12
O1 C8 C9 116.0(15) 12 .
O2 C8 C9 116.4(13) 12 .
C10 C9 C14 120.0 . .
C10 C9 C8 119.9(4) . .
C14 C9 C8 119.8(4) . .
C9 C10 C11 120.0 . .
C9 C10 H10 120.0 . .
C11 C10 H10 120.0 . .
C12 C11 C10 120.0 . .
C12 C11 H11 120.0 . .
C10 C11 H11 120.0 . .
C13 C12 C11 120.0 . .
C13 C12 C17 119.4(4) . .
C11 C12 C17 119.6(5) . .
C12 C13 C14 120.0 . .
C12 C13 H13 120.0 . .
C14 C13 H13 120.0 . .
C13 C14 C9 120.0 . .
C13 C14 H14 120.0 . .
C9 C14 H14 120.0 . .
C16 C15 C20 120.0 . .
C16 C15 C5 124.4(13) . .
C20 C15 C5 115.5(13) . .
C17 C16 C15 120.0 . .
C17 C16 H16 120.0 . .
C15 C16 H16 120.0 . .
C16 C17 C18 120.0 . .
C16 C17 C12 114.5(14) . .
C18 C17 C12 125.5(14) . .
C19 C18 C17 120.0 . .
C19 C18 H18 120.0 . .
C17 C18 H18 120.0 . .
O3 C19 C18 120.1(5) . .
O3 C19 C20 119.9(5) . .
C18 C19 C20 120.0 . .
C19 C20 C15 120.0 . .
C19 C20 H20 120.0 . .
C15 C20 H20 120.0 . .
O3 C21 C22 96(3) . .
O3 C21 H21A 112.5 . .
C22 C21 H21A 112.5 . .
O3 C21 H21B 112.5 . .
C22 C21 H21B 112.5 . .
H21A C21 H21B 110.0 . .
C22 C22 C22 120.00(2) 2 6
C22 C22 C21 102(5) 2 .
C22 C22 C21 137(5) 6 .

loop_
_geom_bond_atom_site_label_1
_geom_bond_atom_site_label_2
_geom_bond_distance
_geom_bond_site_symmetry_2
Cu1 O1 1.910(15) .
Cu1 O1 1.910(15) 16_556
Cu1 O2 1.982(17) 13_666
Cu1 O2 1.982(17) 4_665
Cu1 O1W 2.33(2) .
Cu1 Cu1 2.616(9) 13_666
O1 C1 1.233(10) .
O1 C8 1.234(11) 12
O2 C1 1.240(10) .
O2 C8 1.242(11) 12
O2 Cu1 1.982(17) 13_666
O3 C19 1.364(10) .
O3 C21 1.431(11) .
C1 C2 1.500(11) .
C2 C3 1.3900 .
C2 C7 1.3900 .
C3 C4 1.3900 .
C3 H3 0.9500 .
C4 C5 1.3900 .
C4 H4 0.9500 .
C5 C6 1.3900 .
C5 C15 1.497(10) .
C6 C7 1.3900 .
C6 H6 0.9500 .
C7 H7 0.9500 .
C8 O1 1.234(11) 12
C8 O2 1.242(11) 12
C8 C9 1.504(11) .
C9 C10 1.3900 .
C9 C14 1.3900 .
C10 C11 1.3900 .
C10 H10 0.9500 .
C11 C12 1.3900 .
C11 H11 0.9500 .
C12 C13 1.3900 .
C12 C17 1.506(10) .
C13 C14 1.3900 .
C13 H13 0.9500 .
C14 H14 0.9500 .
C15 C16 1.3900 .
C15 C20 1.3900 .
C16 C17 1.3900 .
C16 H16 0.9500 .
C17 C18 1.3900 .
C18 C19 1.3900 .
C18 H18 0.9500 .
C19 C20 1.3900 .
C20 H20 0.9500 .
C21 C22 1.519(11) .
C21 H21A 0.9900 .
C21 H21B 0.9900 .
C22 C22 1.387(11) 2
C22 C22 1.387(11) 6

loop_
_geom_torsion_atom_site_label_1
_geom_torsion_atom_site_label_2
_geom_torsion_atom_site_label_3
_geom_torsion_atom_site_label_4
_geom_torsion
_geom_torsion_site_symmetry_1
_geom_torsion_site_symmetry_4
C8 O1 C1 O2 71(6) 12 .
Cu1 O1 C1 O2 -33(9) . .
C8 O1 C1 C2 -85(8) 12 .
Cu1 O1 C1 C2 171(3) . .
C8 O2 C1 O1 -71(6) 12 .
Cu1 O2 C1 O1 32(9) 13_666 .
C8 O2 C1 C2 87(7) 12 .
Cu1 O2 C1 C2 -171(2) 13_666 .
O1 C1 C2 C3 -10(7) . .
O2 C1 C2 C3 -170(4) . .
O1 C1 C2 C7 171(4) . .
O2 C1 C2 C7 12(6) . .
C7 C2 C3 C4 0.0 . .
C1 C2 C3 C4 -178(4) . .
C2 C3 C4 C5 0.0 . .
C3 C4 C5 C6 0.0 . .
C3 C4 C5 C15 173.9(18) . .
C4 C5 C6 C7 0.0 . .
C15 C5 C6 C7 -173.9(18) . .
C5 C6 C7 C2 0.0 . .
C3 C2 C7 C6 0.0 . .
C1 C2 C7 C6 178(4) . .
O1 C8 C9 C10 8(5) 12 .
O2 C8 C9 C10 174(4) 12 .
O1 C8 C9 C14 -165(4) 12 .
O2 C8 C9 C14 1(5) 12 .
C14 C9 C10 C11 0.0 . .
C8 C9 C10 C11 -173(2) . .
C9 C10 C11 C12 0.0 . .
C10 C11 C12 C13 0.0 . .
C10 C11 C12 C17 168.3(19) . .
C11 C12 C13 C14 0.0 . .
C17 C12 C13 C14 -168.3(19) . .
C12 C13 C14 C9 0.0 . .
C10 C9 C14 C13 0.0 . .
C8 C9 C14 C13 173(2) . .
C4 C5 C15 C16 159.2(16) . .
C6 C5 C15 C16 -27(2) . .
C4 C5 C15 C20 -17.1(19) . .
C6 C5 C15 C20 156.8(17) . .
C20 C15 C16 C17 0.0 . .
C5 C15 C16 C17 -176.1(13) . .
C15 C16 C17 C18 0.0 . .
C15 C16 C17 C12 -179.8(12) . .
C13 C12 C17 C16 -33.0(19) . .
C11 C12 C17 C16 158.6(15) . .
C13 C12 C17 C18 147.2(17) . .
C11 C12 C17 C18 -21(2) . .
C16 C17 C18 C19 0.0 . .
C12 C17 C18 C19 179.8(14) . .
C21 O3 C19 C18 179(4) . .
C21 O3 C19 C20 -1(4) . .
C17 C18 C19 O3 179.7(15) . .
C17 C18 C19 C20 0.0 . .
O3 C19 C20 C15 -179.7(15) . .
C18 C19 C20 C15 0.0 . .
C16 C15 C20 C19 0.0 . .
C5 C15 C20 C19 176.5(12) . .
C19 O3 C21 C22 -154(4) . .
O3 C21 C22 C22 -143(3) . 2
O3 C21 C22 C22 25(6) . 6

loop_
_platon_squeeze_void_nr
_platon_squeeze_void_average_x
_platon_squeeze_void_average_y
_platon_squeeze_void_average_z
_platon_squeeze_void_volume
_platon_squeeze_void_count_electrons
_platon_squeeze_void_content
1 -0.010 -0.008 -0.021 6748 1234 ' '
